data_4305798
loop_
_publ_author_name
'Stephen R. Caskey'
'Adam J. Matzger'

_publ_contact_author_address 'Dept. of Chem., University of Michigan, 930 N. University, Ann Arbor, MI 48109'
_publ_contact_author_email matzger@umich.edu
_publ_contact_author_fax '(734) 647-4865'
_publ_contact_author_name 'Adam J. Matzger'
_publ_contact_author_phone '(734) 615-6627'
_publ_section_title
;
Selective Metal Substitution for the Preparation of Heterobimetallic
Microporous Coordination Polymers
;
_journal_name_full 'Inorganic Chemistry'
_journal_page_first 7942
_journal_page_last 7944
_journal_paper_doi 10.1021/ic8007427
_journal_volume 47
_journal_year 2008
_chemical_formula_moiety 'C59 H35 N Ni O13 Zn2, C3 H13 N O'
_chemical_formula_sum 'C62 H48 N2 Ni O14 Zn2'
_chemical_formula_weight 1234.47
_chemical_melting_point ?
_chemical_name_common Ni/Zn-MOF-39
_chemical_name_systematic
; 
 Ni/Zn-MOF-39 
;
_space_group_IT_number 62
_symmetry_cell_setting orthorhombic
_symmetry_Int_Tables_number 62
_symmetry_space_group_name_Hall '-P 2ac 2n'
_symmetry_space_group_name_H-M 'P n m a'
_atom_sites_solution_hydrogens geom
_atom_sites_solution_primary direct
_atom_sites_solution_secondary difmap
_audit_creation_method SHELXL-97
_cell_angle_alpha 90.00
_cell_angle_beta 90.00
_cell_angle_gamma 90.00
_cell_formula_units_Z 4
_cell_length_a 17.0544(3)
_cell_length_b 22.1816(4)
_cell_length_c 24.8632(5)
_cell_measurement_reflns_used 59487
_cell_measurement_temperature 295(2)
_cell_measurement_theta_max 66.6
_cell_measurement_theta_min 6.5
_cell_volume 9405.6(3)
_computing_cell_refinement PROCESS-AUTO
_computing_data_collection PROCESS-AUTO
_computing_data_reduction 'CrystalStructure 3.8'
_computing_publication_material 'CrystalStructure 3.8'
_computing_structure_refinement 'SHELXL-97 (Sheldrick, 1997)'
_computing_structure_solution SIR92
_diffrn_ambient_temperature 295(2)
_diffrn_detector_area_resol_mean 10.00
_diffrn_measured_fraction_theta_full 0.996
_diffrn_measured_fraction_theta_max 0.996
_diffrn_measurement_device_type 'Rigaku RAXIS-SPIDER'
_diffrn_measurement_method \w
_diffrn_radiation_monochromator graphite
_diffrn_radiation_source 'fine-focus sealed tube'
_diffrn_radiation_type CuK\a
_diffrn_radiation_wavelength 1.54187
_diffrn_reflns_av_R_equivalents 0.0612
_diffrn_reflns_av_sigmaI/netI 0.0335
_diffrn_reflns_limit_h_max 20
_diffrn_reflns_limit_h_min -19
_diffrn_reflns_limit_k_max 26
_diffrn_reflns_limit_k_min -25
_diffrn_reflns_limit_l_max 29
_diffrn_reflns_limit_l_min -29
_diffrn_reflns_number 83887
_diffrn_reflns_theta_full 66.60
_diffrn_reflns_theta_max 66.60
_diffrn_reflns_theta_min 6.55
_exptl_absorpt_coefficient_mu 1.172
_exptl_absorpt_correction_T_max 0.791
_exptl_absorpt_correction_T_min 0.578
_exptl_absorpt_correction_type multi-scan
_exptl_absorpt_process_details
; 
 Higashi, T. (1995). Program for Absorption Correction.
 Rigaku Corporation, Tokyo, Japan. 
;
_exptl_crystal_colour Green
_exptl_crystal_density_diffrn 0.872
_exptl_crystal_density_meas ?
_exptl_crystal_density_method .
_exptl_crystal_description Block
_exptl_crystal_F_000 2536
_exptl_crystal_size_max 0.24
_exptl_crystal_size_mid 0.23
_exptl_crystal_size_min 0.10
_platon_squeeze_details
;
;
_refine_diff_density_max 0.489
_refine_diff_density_min -1.937
_refine_diff_density_rms 0.082
_refine_ls_extinction_coef 0.00027(8)
_refine_ls_extinction_expression Fc^*^=kFc[1+0.001xFc^2^\l^3^/sin(2\q)]^-1/4^
_refine_ls_extinction_method SHELXL
_refine_ls_goodness_of_fit_ref 1.031
_refine_ls_hydrogen_treatment riding
_refine_ls_matrix_type full
_refine_ls_number_parameters 382
_refine_ls_number_reflns 8504
_refine_ls_number_restraints 0
_refine_ls_restrained_S_all 1.031
_refine_ls_R_factor_all 0.0745
_refine_ls_R_factor_gt 0.0630
_refine_ls_shift/su_max 0.001
_refine_ls_shift/su_mean 0.000
_refine_ls_structure_factor_coef Fsqd
_refine_ls_weighting_details 'calc w=1/[\s^2^(Fo^2^)+(0.1289P)^2^+5.0694P] where P=(Fo^2^+2Fc^2^)/3'
_refine_ls_weighting_scheme calc
_refine_ls_wR_factor_gt 0.1897
_refine_ls_wR_factor_ref 0.2047
_reflns_number_gt 6775
_reflns_number_total 8504
_reflns_threshold_expression >2sigma(I)
_cod_data_source_file ic8007427_si_001_4.cif
_cod_data_source_block Ni/Zn-MOF-39
_cod_depositor_comments
;
The following automatic conversions were performed:

'_chemical_melting_point' value 'not measured' was changed to '?' -
the value is undefined or not given.

Automatic conversion script
Id: cif_fix_values 1646 2011-03-28 12:23:43Z adriana 
;
_cod_database_code 4305798

loop_
_symmetry_equiv_pos_as_xyz
'x, y, z'
'-x+1/2, y+1/2, z+1/2'
'x, -y+1/2, z'
'-x+1/2, -y, z+1/2'
'-x, -y, -z'
'x-1/2, -y-1/2, -z-1/2'
'-x, y-1/2, -z'
'x-1/2, y, -z-1/2'

loop_
_atom_site_label
_atom_site_type_symbol
_atom_site_fract_x
_atom_site_fract_y
_atom_site_fract_z
_atom_site_U_iso_or_equiv
_atom_site_adp_type
_atom_site_occupancy
_atom_site_symmetry_multiplicity
_atom_site_calc_flag
_atom_site_refinement_flags
_atom_site_disorder_assembly
_atom_site_disorder_group
Zn1 Zn -0.01031(2) 0.33314(2) 0.613811(16) 0.04358(19) Uani 1 1 d . . .
Ni1 Ni -0.12560(4) 0.2500 0.68680(2) 0.0336(2) Uani 1 2 d S . .
O1 O -0.01889(16) 0.2500 0.64478(11) 0.0424(7) Uani 1 2 d S . .
O2 O 0.09235(14) 0.33247(13) 0.58037(11) 0.0676(7) Uani 1 1 d . . .
O3 O 0.05510(18) 0.42336(16) 0.55909(17) 0.1079(12) Uani 1 1 d . . .
O4 O 0.50695(15) 0.62119(13) 0.18133(10) 0.0616(7) Uani 1 1 d . . .
O5 O 0.57684(14) 0.68308(11) 0.23478(8) 0.0548(6) Uani 1 1 d . . .
O6 O 0.89488(13) 0.34027(12) 0.57111(9) 0.0597(7) Uani 1 1 d . . .
O7 O 0.82004(14) 0.31532(13) 0.64092(9) 0.0634(7) Uani 1 1 d . . .
O8 O 0.4745(4) 0.2500 0.5298(2) 0.1172(19) Uani 1 2 d S . .
N1 N -0.2224(2) 0.2500 0.73881(14) 0.0476(9) Uani 1 2 d S . .
N2 N 0.4973(4) 0.2500 0.6193(2) 0.096(2) Uani 1 2 d S . .
C1 C 0.1048(2) 0.3833(2) 0.55960(16) 0.0640(10) Uani 1 1 d . . .
C2 C 0.18407(19) 0.39367(19) 0.53461(15) 0.0602(10) Uani 1 1 d . . .
C3 C 0.2027(2) 0.44690(19) 0.51010(18) 0.0718(12) Uani 1 1 d . . .
H3 H 0.1652 0.4772 0.5080 0.086 Uiso 1 1 calc R . .
C4 C 0.2757(2) 0.45648(19) 0.48860(17) 0.0719(12) Uani 1 1 d . . .
H4 H 0.2869 0.4931 0.4721 0.086 Uiso 1 1 calc R . .
C5 C 0.33351(19) 0.41197(17) 0.49106(14) 0.0571(9) Uani 1 1 d . . .
C6 C 0.3149(2) 0.35795(19) 0.51567(15) 0.0632(10) Uani 1 1 d . . .
H6 H 0.3524 0.3276 0.5178 0.076 Uiso 1 1 calc R . .
C7 C 0.2411(2) 0.34863(19) 0.53720(16) 0.0682(11) Uani 1 1 d . . .
H7 H 0.2293 0.3120 0.5535 0.082 Uiso 1 1 calc R . .
C8 C 0.41369(19) 0.42402(18) 0.46953(14) 0.0566(9) Uani 1 1 d . . .
C9 C 0.42422(19) 0.45899(18) 0.42408(14) 0.0587(9) Uani 1 1 d . . .
H9 H 0.3805 0.4731 0.4056 0.070 Uiso 1 1 calc R . .
C10 C 0.49895(19) 0.47362(19) 0.40520(15) 0.0580(10) Uani 1 1 d . . .
C11 C 0.56401(19) 0.45082(18) 0.43291(14) 0.0599(10) Uani 1 1 d . . .
H11 H 0.6142 0.4599 0.4207 0.072 Uiso 1 1 calc R . .
C12 C 0.55515(19) 0.41471(18) 0.47846(14) 0.0567(9) Uani 1 1 d . . .
C13 C 0.47911(19) 0.40151(18) 0.49616(15) 0.0581(9) Uani 1 1 d . . .
H13 H 0.4723 0.3772 0.5263 0.070 Uiso 1 1 calc R . .
C14 C 0.50972(18) 0.51342(18) 0.35829(14) 0.0551(9) Uani 1 1 d . . .
C15 C 0.4597(2) 0.5119(2) 0.31452(15) 0.0717(12) Uani 1 1 d . . .
H15 H 0.4192 0.4838 0.3138 0.086 Uiso 1 1 calc R . .
C16 C 0.4687(2) 0.5509(2) 0.27205(16) 0.0709(12) Uani 1 1 d . . .
H16 H 0.4342 0.5489 0.2431 0.085 Uiso 1 1 calc R . .
C17 C 0.5284(2) 0.59323(16) 0.27175(13) 0.0521(8) Uani 1 1 d . . .
C18 C 0.5783(2) 0.59562(18) 0.31560(13) 0.0582(9) Uani 1 1 d . . .
H18 H 0.6182 0.6242 0.3165 0.070 Uiso 1 1 calc R . .
C19 C 0.5695(2) 0.55624(18) 0.35781(14) 0.0603(10) Uani 1 1 d . . .
H19 H 0.6042 0.5582 0.3866 0.072 Uiso 1 1 calc R . .
C20 C 0.53835(19) 0.63626(16) 0.22555(13) 0.0506(8) Uani 1 1 d . . .
C21 C 0.62502(19) 0.39251(17) 0.50777(14) 0.0564(9) Uani 1 1 d . . .
C22 C 0.6948(2) 0.3811(2) 0.48160(15) 0.0718(12) Uani 1 1 d . . .
H22 H 0.6972 0.3859 0.4445 0.086 Uiso 1 1 calc R . .
C23 C 0.7608(2) 0.3628(2) 0.50882(14) 0.0687(11) Uani 1 1 d . . .
H23 H 0.8071 0.3559 0.4901 0.082 Uiso 1 1 calc R . .
C24 C 0.75857(19) 0.35438(17) 0.56433(13) 0.0518(8) Uani 1 1 d . . .
C25 C 0.6886(2) 0.36537(18) 0.59101(14) 0.0588(9) Uani 1 1 d . . .
H25 H 0.6858 0.3595 0.6280 0.071 Uiso 1 1 calc R . .
C26 C 0.62305(19) 0.38478(18) 0.56360(15) 0.0598(10) Uani 1 1 d . . .
H26 H 0.5771 0.3928 0.5824 0.072 Uiso 1 1 calc R . .
C27 C 0.8292(2) 0.33486(16) 0.59406(13) 0.0510(8) Uani 1 1 d . . .
C28 C -0.2488(2) 0.3011(2) 0.75966(16) 0.0670(10) Uani 1 1 d . . .
H28 H -0.2330 0.3373 0.7441 0.080 Uiso 1 1 calc R . .
C29 C -0.2985(2) 0.3033(2) 0.80317(18) 0.0804(13) Uani 1 1 d . . .
H29 H -0.3150 0.3401 0.8172 0.097 Uiso 1 1 calc R . .
C30 C -0.3230(4) 0.2500 0.8252(3) 0.083(2) Uani 1 2 d S . .
H30 H -0.3560 0.2500 0.8550 0.100 Uiso 1 2 calc SR . .
C31 C 0.5215(6) 0.2500 0.5676(4) 0.101(2) Uani 1 2 d S . .
H31 H 0.5868 0.2500 0.5568 0.121 Uiso 1 2 d S . .
C32 C 0.5504(7) 0.2500 0.6598(4) 0.144(4) Uani 1 2 d S . .
H32C H 0.5624 0.2092 0.6697 0.172 Uiso 1 1 calc R . .
H32B H 0.5289 0.2708 0.6903 0.172 Uiso 1 1 calc R . .
H32A H 0.5973 0.2700 0.6482 0.172 Uiso 1 1 calc R . .
C33 C 0.4201(5) 0.2500 0.6341(3) 0.130(3) Uani 1 2 d S . .
H33A H 0.4023 0.2908 0.6383 0.156 Uiso 1 1 calc R . .
H33B H 0.4142 0.2289 0.6675 0.156 Uiso 1 1 calc R . .
H33C H 0.3895 0.2303 0.6068 0.156 Uiso 1 1 calc R . .

loop_
_atom_site_aniso_label
_atom_site_aniso_U_11
_atom_site_aniso_U_22
_atom_site_aniso_U_33
_atom_site_aniso_U_23
_atom_site_aniso_U_13
_atom_site_aniso_U_12
Zn1 0.0300(3) 0.0595(3) 0.0412(3) 0.00196(18) 0.00261(15) -0.00202(18)
Ni1 0.0247(4) 0.0481(4) 0.0279(3) 0.000 0.0018(2) 0.000
O1 0.0324(15) 0.0545(18) 0.0403(15) 0.000 0.0051(11) 0.000
O2 0.0383(14) 0.095(2) 0.0691(16) 0.0190(14) 0.0122(11) -0.0086(13)
O3 0.0511(18) 0.107(2) 0.166(3) 0.030(2) 0.040(2) 0.0139(18)
O4 0.0615(16) 0.0738(17) 0.0496(13) 0.0126(12) -0.0136(11) -0.0183(13)
O5 0.0543(15) 0.0674(15) 0.0427(12) 0.0103(11) -0.0059(10) -0.0085(12)
O6 0.0319(12) 0.0971(19) 0.0501(13) 0.0142(12) -0.0004(10) 0.0045(12)
O7 0.0407(13) 0.0959(19) 0.0537(13) 0.0228(13) 0.0043(10) 0.0192(13)
O8 0.164(6) 0.102(4) 0.086(4) 0.000 -0.002(4) 0.000
N1 0.0349(19) 0.063(2) 0.0446(19) 0.000 0.0071(15) 0.000
N2 0.117(6) 0.107(5) 0.064(3) 0.000 0.002(3) 0.000
C1 0.0365(19) 0.089(3) 0.066(2) 0.010(2) 0.0088(16) -0.002(2)
C2 0.0314(17) 0.086(3) 0.063(2) 0.0128(19) 0.0060(15) -0.0014(17)
C3 0.039(2) 0.077(3) 0.100(3) 0.031(2) 0.0127(19) 0.0083(18)
C4 0.042(2) 0.081(3) 0.093(3) 0.037(2) 0.0069(19) 0.0007(19)
C5 0.0337(17) 0.077(2) 0.061(2) 0.0241(18) 0.0010(15) -0.0037(16)
C6 0.0363(18) 0.079(3) 0.075(2) 0.026(2) 0.0108(16) 0.0017(18)
C7 0.044(2) 0.079(3) 0.082(3) 0.029(2) 0.0102(18) -0.0058(19)
C8 0.0331(17) 0.074(2) 0.063(2) 0.0225(18) 0.0026(14) -0.0017(16)
C9 0.0327(17) 0.080(3) 0.063(2) 0.0275(19) -0.0011(15) -0.0020(17)
C10 0.0370(18) 0.080(3) 0.057(2) 0.025(2) -0.0013(14) -0.0029(17)
C11 0.0328(17) 0.083(3) 0.064(2) 0.0301(19) 0.0011(15) -0.0050(17)
C12 0.0322(17) 0.077(2) 0.061(2) 0.0223(18) 0.0003(14) 0.0034(16)
C13 0.0360(18) 0.077(2) 0.061(2) 0.0305(19) 0.0047(15) 0.0003(17)
C14 0.0322(17) 0.078(3) 0.0552(19) 0.0263(19) -0.0017(13) -0.0031(16)
C15 0.051(2) 0.094(3) 0.070(2) 0.033(2) -0.0113(18) -0.028(2)
C16 0.059(2) 0.094(3) 0.060(2) 0.028(2) -0.0185(18) -0.022(2)
C17 0.0428(18) 0.063(2) 0.0510(18) 0.0177(16) -0.0016(14) -0.0078(16)
C18 0.0431(19) 0.075(2) 0.0570(19) 0.0181(18) -0.0061(15) -0.0141(17)
C19 0.0392(18) 0.089(3) 0.0525(19) 0.0257(19) -0.0068(15) -0.0095(18)
C20 0.0386(17) 0.064(2) 0.0496(18) 0.0069(16) 0.0000(14) -0.0047(16)
C21 0.0341(17) 0.075(2) 0.060(2) 0.0235(18) 0.0001(14) 0.0007(16)
C22 0.044(2) 0.119(3) 0.052(2) 0.026(2) 0.0013(16) 0.013(2)
C23 0.0362(18) 0.116(3) 0.054(2) 0.020(2) 0.0049(15) 0.014(2)
C24 0.0352(17) 0.070(2) 0.0502(17) 0.0151(16) -0.0004(13) 0.0054(16)
C25 0.0412(19) 0.084(3) 0.0514(18) 0.0202(18) 0.0018(14) 0.0062(18)
C26 0.0360(18) 0.084(3) 0.059(2) 0.0227(19) 0.0051(14) 0.0059(17)
C27 0.0386(18) 0.069(2) 0.0453(17) 0.0095(16) -0.0030(14) 0.0036(16)
C28 0.047(2) 0.083(3) 0.071(2) -0.008(2) 0.0127(18) 0.001(2)
C29 0.058(3) 0.106(4) 0.078(3) -0.020(3) 0.025(2) 0.005(2)
C30 0.054(4) 0.131(6) 0.065(3) 0.000 0.023(3) 0.000
C31 0.129(7) 0.073(5) 0.100(6) 0.000 0.007(5) 0.000
C32 0.190(12) 0.131(8) 0.109(7) 0.000 0.036(8) 0.000
C33 0.167(10) 0.125(7) 0.097(6) 0.000 0.050(6) 0.000

loop_
_atom_type_symbol
_atom_type_description
_atom_type_scat_dispersion_real
_atom_type_scat_dispersion_imag
_atom_type_scat_source
C C 0.0181 0.0091 'International Tables Vol C Tables 4.2.6.8 and 6.1.1.4'
Ni Ni -3.0029 0.5091 'International Tables Vol C Tables 4.2.6.8 and 6.1.1.4'
Zn Zn -1.5491 0.6778 'International Tables Vol C Tables 4.2.6.8 and 6.1.1.4'
H H 0.0000 0.0000 'International Tables Vol C Tables 4.2.6.8 and 6.1.1.4'
N N 0.0311 0.0180 'International Tables Vol C Tables 4.2.6.8 and 6.1.1.4'
O O 0.0492 0.0322 'International Tables Vol C Tables 4.2.6.8 and 6.1.1.4'

loop_
_geom_angle_atom_site_label_1
_geom_angle_atom_site_label_2
_geom_angle_atom_site_label_3
_geom_angle
_geom_angle_site_symmetry_1
_geom_angle_site_symmetry_3
_geom_angle_publ_flag
O2 Zn1 O6 121.23(11) . 1_455 ?
O2 Zn1 O4 110.16(11) . 4_565 ?
O6 Zn1 O4 116.77(11) 1_455 4_565 ?
O2 Zn1 O1 102.94(12) . . ?
O6 Zn1 O1 102.96(11) 1_455 . ?
O4 Zn1 O1 98.55(11) 4_565 . ?
O7 Ni1 O7 89.18(16) 3_455 1_455 ?
O7 Ni1 O5 176.86(10) 3_455 4_565 ?
O7 Ni1 O5 89.74(11) 1_455 4_565 ?
O7 Ni1 O5 89.74(11) 3_455 2_545 ?
O7 Ni1 O5 176.86(10) 1_455 2_545 ?
O5 Ni1 O5 91.19(14) 4_565 2_545 ?
O7 Ni1 N1 89.26(10) 3_455 . ?
O7 Ni1 N1 89.26(10) 1_455 . ?
O5 Ni1 N1 87.77(9) 4_565 . ?
O5 Ni1 N1 87.77(9) 2_545 . ?
O7 Ni1 O1 96.57(9) 3_455 . ?
O7 Ni1 O1 96.57(9) 1_455 . ?
O5 Ni1 O1 86.49(9) 4_565 . ?
O5 Ni1 O1 86.49(8) 2_545 . ?
N1 Ni1 O1 171.79(13) . . ?
Zn1 O1 Zn1 133.94(15) . 3 ?
Zn1 O1 Ni1 104.76(8) . . ?
Zn1 O1 Ni1 104.76(8) 3 . ?
C1 O2 Zn1 108.8(2) . . ?
C20 O4 Zn1 126.4(2) . 4_564 ?
C20 O5 Ni1 134.3(2) . 2_554 ?
C27 O6 Zn1 119.0(2) . 1_655 ?
C27 O7 Ni1 134.5(2) . 1_655 ?
C28 N1 C28 117.6(4) . 3 ?
C28 N1 Ni1 120.5(2) . . ?
C28 N1 Ni1 120.5(2) 3 . ?
C32 N2 C31 120.3(8) . . ?
C32 N2 C33 116.3(7) . . ?
C31 N2 C33 123.4(8) . . ?
O3 C1 O2 122.4(3) . . ?
O3 C1 C2 120.3(4) . . ?
O2 C1 C2 117.3(4) . . ?
C3 C2 C7 118.5(3) . . ?
C3 C2 C1 121.7(3) . . ?
C7 C2 C1 119.8(3) . . ?
C4 C3 C2 121.3(4) . . ?
C4 C3 H3 119.4 . . ?
C2 C3 H3 119.4 . . ?
C3 C4 C5 120.9(4) . . ?
C3 C4 H4 119.5 . . ?
C5 C4 H4 119.5 . . ?
C6 C5 C4 118.1(3) . . ?
C6 C5 C8 121.6(3) . . ?
C4 C5 C8 120.3(3) . . ?
C7 C6 C5 120.6(4) . . ?
C7 C6 H6 119.7 . . ?
C5 C6 H6 119.7 . . ?
C6 C7 C2 120.6(3) . . ?
C6 C7 H7 119.7 . . ?
C2 C7 H7 119.7 . . ?
C9 C8 C13 119.1(3) . . ?
C9 C8 C5 120.8(3) . . ?
C13 C8 C5 120.0(3) . . ?
C8 C9 C10 121.6(3) . . ?
C8 C9 H9 119.2 . . ?
C10 C9 H9 119.2 . . ?
C9 C10 C11 118.3(3) . . ?
C9 C10 C14 121.3(3) . . ?
C11 C10 C14 120.4(3) . . ?
C12 C11 C10 121.4(3) . . ?
C12 C11 H11 119.3 . . ?
C10 C11 H11 119.3 . . ?
C11 C12 C13 118.4(3) . . ?
C11 C12 C21 120.2(3) . . ?
C13 C12 C21 121.4(3) . . ?
C8 C13 C12 121.2(3) . . ?
C8 C13 H13 119.4 . . ?
C12 C13 H13 119.4 . . ?
C15 C14 C19 117.5(3) . . ?
C15 C14 C10 122.1(3) . . ?
C19 C14 C10 120.4(3) . . ?
C16 C15 C14 121.4(3) . . ?
C16 C15 H15 119.3 . . ?
C14 C15 H15 119.3 . . ?
C15 C16 C17 120.9(3) . . ?
C15 C16 H16 119.6 . . ?
C17 C16 H16 119.6 . . ?
C18 C17 C16 118.3(3) . . ?
C18 C17 C20 120.5(3) . . ?
C16 C17 C20 121.2(3) . . ?
C19 C18 C17 120.7(3) . . ?
C19 C18 H18 119.7 . . ?
C17 C18 H18 119.7 . . ?
C18 C19 C14 121.3(3) . . ?
C18 C19 H19 119.3 . . ?
C14 C19 H19 119.3 . . ?
O5 C20 O4 126.9(3) . . ?
O5 C20 C17 116.5(3) . . ?
O4 C20 C17 116.6(3) . . ?
C22 C21 C26 117.8(3) . . ?
C22 C21 C12 121.5(3) . . ?
C26 C21 C12 120.6(3) . . ?
C23 C22 C21 121.9(3) . . ?
C23 C22 H22 119.1 . . ?
C21 C22 H22 119.1 . . ?
C22 C23 C24 120.3(3) . . ?
C22 C23 H23 119.8 . . ?
C24 C23 H23 119.8 . . ?
C25 C24 C23 118.3(3) . . ?
C25 C24 C27 120.9(3) . . ?
C23 C24 C27 120.8(3) . . ?
C26 C25 C24 121.1(3) . . ?
C26 C25 H25 119.5 . . ?
C24 C25 H25 119.5 . . ?
C25 C26 C21 120.6(3) . . ?
C25 C26 H26 119.7 . . ?
C21 C26 H26 119.7 . . ?
O7 C27 O6 124.3(3) . . ?
O7 C27 C24 117.7(3) . . ?
O6 C27 C24 118.0(3) . . ?
N1 C28 C29 123.2(4) . . ?
N1 C28 H28 118.4 . . ?
C29 C28 H28 118.4 . . ?
C30 C29 C28 118.2(5) . . ?
C30 C29 H29 120.9 . . ?
C28 C29 H29 120.9 . . ?
C29 C30 C29 119.5(5) . 3 ?
C29 C30 H30 120.2 . . ?
C29 C30 H30 120.2 3 . ?
O8 C31 N2 121.8(9) . . ?
O8 C31 H31 116.9 . . ?
N2 C31 H31 121.4 . . ?
N2 C32 H32C 109.5 . . ?
N2 C32 H32B 109.5 . . ?
H32C C32 H32B 109.5 . . ?
N2 C32 H32A 109.5 . . ?
H32C C32 H32A 109.5 . . ?
H32B C32 H32A 109.5 . . ?
N2 C33 H33A 109.5 . . ?
N2 C33 H33B 109.5 . . ?
H33A C33 H33B 109.5 . . ?
N2 C33 H33C 109.5 . . ?
H33A C33 H33C 109.5 . . ?
H33B C33 H33C 109.5 . . ?

loop_
_geom_bond_atom_site_label_1
_geom_bond_atom_site_label_2
_geom_bond_distance
_geom_bond_site_symmetry_2
_geom_bond_publ_flag
Zn1 O2 1.938(2) . ?
Zn1 O6 1.941(2) 1_455 ?
Zn1 O4 1.962(2) 4_565 ?
Zn1 O1 2.0037(12) . ?
Ni1 O7 2.064(2) 3_455 ?
Ni1 O7 2.064(2) 1_455 ?
Ni1 O5 2.078(2) 4_565 ?
Ni1 O5 2.078(2) 2_545 ?
Ni1 N1 2.097(4) . ?
Ni1 O1 2.098(3) . ?
O1 Zn1 2.0038(12) 3 ?
O2 C1 1.258(5) . ?
O3 C1 1.229(5) . ?
O4 C20 1.268(4) . ?
O4 Zn1 1.962(2) 4_564 ?
O5 C20 1.250(4) . ?
O5 Ni1 2.078(2) 2_554 ?
O6 C27 1.263(4) . ?
O6 Zn1 1.941(2) 1_655 ?
O7 C27 1.253(4) . ?
O7 Ni1 2.064(2) 1_655 ?
O8 C31 1.235(10) . ?
N1 C28 1.326(4) . ?
N1 C28 1.326(4) 3 ?
N2 C32 1.355(10) . ?
N2 C31 1.349(10) . ?
N2 C33 1.367(9) . ?
C1 C2 1.506(5) . ?
C2 C3 1.366(5) . ?
C2 C7 1.395(5) . ?
C3 C4 1.371(5) . ?
C3 H3 0.9300 . ?
C4 C5 1.397(5) . ?
C4 H4 0.9300 . ?
C5 C6 1.382(5) . ?
C5 C8 1.492(4) . ?
C6 C7 1.384(5) . ?
C6 H6 0.9300 . ?
C7 H7 0.9300 . ?
C8 C9 1.382(5) . ?
C8 C13 1.390(4) . ?
C9 C10 1.396(4) . ?
C9 H9 0.9300 . ?
C10 C11 1.401(5) . ?
C10 C14 1.474(5) . ?
C11 C12 1.395(5) . ?
C11 H11 0.9300 . ?
C12 C13 1.400(4) . ?
C12 C21 1.481(4) . ?
C13 H13 0.9300 . ?
C14 C15 1.383(5) . ?
C14 C19 1.393(5) . ?
C15 C16 1.374(5) . ?
C15 H15 0.9300 . ?
C16 C17 1.384(5) . ?
C16 H16 0.9300 . ?
C17 C18 1.384(4) . ?
C17 C20 1.503(4) . ?
C18 C19 1.374(5) . ?
C18 H18 0.9300 . ?
C19 H19 0.9300 . ?
C21 C22 1.379(5) . ?
C21 C26 1.399(5) . ?
C22 C23 1.375(5) . ?
C22 H22 0.9300 . ?
C23 C24 1.393(5) . ?
C23 H23 0.9300 . ?
C24 C25 1.387(5) . ?
C24 C27 1.478(4) . ?
C25 C26 1.378(4) . ?
C25 H25 0.9300 . ?
C26 H26 0.9300 . ?
C28 C29 1.375(5) . ?
C28 H28 0.9300 . ?
C29 C30 1.370(6) . ?
C29 H29 0.9300 . ?
C30 C29 1.370(6) 3 ?
C30 H30 0.9300 . ?
C31 H31 1.1457 . ?
C32 H32C 0.9600 . ?
C32 H32B 0.9600 . ?
C32 H32A 0.9600 . ?
C33 H33A 0.9600 . ?
C33 H33B 0.9600 . ?
C33 H33C 0.9600 . ?

loop_
_geom_torsion_atom_site_label_1
_geom_torsion_atom_site_label_2
_geom_torsion_atom_site_label_3
_geom_torsion_atom_site_label_4
_geom_torsion
_geom_torsion_site_symmetry_1
_geom_torsion_site_symmetry_2
_geom_torsion_site_symmetry_3
_geom_torsion_site_symmetry_4
_geom_torsion_publ_flag
O2 Zn1 O1 Zn1 -55.9(2) . . . 3 ?
O6 Zn1 O1 Zn1 70.9(2) 1_455 . . 3 ?
O4 Zn1 O1 Zn1 -169.01(19) 4_565 . . 3 ?
O2 Zn1 O1 Ni1 175.79(12) . . . . ?
O6 Zn1 O1 Ni1 -57.43(13) 1_455 . . . ?
O4 Zn1 O1 Ni1 62.70(13) 4_565 . . . ?
O7 Ni1 O1 Zn1 117.08(12) 3_455 . . . ?
O7 Ni1 O1 Zn1 27.16(14) 1_455 . . . ?
O5 Ni1 O1 Zn1 -62.17(12) 4_565 . . . ?
O5 Ni1 O1 Zn1 -153.58(12) 2_545 . . . ?
O7 Ni1 O1 Zn1 -27.16(13) 3_455 . . 3 ?
O7 Ni1 O1 Zn1 -117.08(12) 1_455 . . 3 ?
O5 Ni1 O1 Zn1 153.58(12) 4_565 . . 3 ?
O5 Ni1 O1 Zn1 62.18(12) 2_545 . . 3 ?
O6 Zn1 O2 C1 66.4(3) 1_455 . . . ?
O4 Zn1 O2 C1 -75.2(3) 4_565 . . . ?
O1 Zn1 O2 C1 -179.5(3) . . . . ?
O7 Ni1 N1 C28 -141.2(3) 3_455 . . . ?
O7 Ni1 N1 C28 -52.0(3) 1_455 . . . ?
O5 Ni1 N1 C28 37.8(3) 4_565 . . . ?
O5 Ni1 N1 C28 129.1(3) 2_545 . . . ?
O7 Ni1 N1 C28 52.0(3) 3_455 . . 3 ?
O7 Ni1 N1 C28 141.2(3) 1_455 . . 3 ?
O5 Ni1 N1 C28 -129.1(3) 4_565 . . 3 ?
O5 Ni1 N1 C28 -37.8(3) 2_545 . . 3 ?
Zn1 O2 C1 O3 -4.3(5) . . . . ?
Zn1 O2 C1 C2 176.0(3) . . . . ?
O3 C1 C2 C3 -1.1(6) . . . . ?
O2 C1 C2 C3 178.7(4) . . . . ?
O3 C1 C2 C7 177.6(4) . . . . ?
O2 C1 C2 C7 -2.7(6) . . . . ?
C7 C2 C3 C4 -0.3(7) . . . . ?
C1 C2 C3 C4 178.4(4) . . . . ?
C2 C3 C4 C5 0.0(7) . . . . ?
C3 C4 C5 C6 0.2(6) . . . . ?
C3 C4 C5 C8 -177.4(4) . . . . ?
C4 C5 C6 C7 -0.1(6) . . . . ?
C8 C5 C6 C7 177.5(4) . . . . ?
C5 C6 C7 C2 -0.2(6) . . . . ?
C3 C2 C7 C6 0.4(6) . . . . ?
C1 C2 C7 C6 -178.3(4) . . . . ?
C6 C5 C8 C9 146.5(4) . . . . ?
C4 C5 C8 C9 -36.1(6) . . . . ?
C6 C5 C8 C13 -35.5(6) . . . . ?
C4 C5 C8 C13 142.0(4) . . . . ?
C13 C8 C9 C10 -1.9(6) . . . . ?
C5 C8 C9 C10 176.2(4) . . . . ?
C8 C9 C10 C11 1.4(7) . . . . ?
C8 C9 C10 C14 -176.9(4) . . . . ?
C9 C10 C11 C12 -0.4(7) . . . . ?
C14 C10 C11 C12 177.8(4) . . . . ?
C10 C11 C12 C13 0.0(6) . . . . ?
C10 C11 C12 C21 -178.4(4) . . . . ?
C9 C8 C13 C12 1.4(6) . . . . ?
C5 C8 C13 C12 -176.7(4) . . . . ?
C11 C12 C13 C8 -0.5(6) . . . . ?
C21 C12 C13 C8 177.9(4) . . . . ?
C9 C10 C14 C15 -36.9(6) . . . . ?
C11 C10 C14 C15 144.9(4) . . . . ?
C9 C10 C14 C19 140.2(4) . . . . ?
C11 C10 C14 C19 -38.0(6) . . . . ?
C19 C14 C15 C16 0.2(7) . . . . ?
C10 C14 C15 C16 177.4(4) . . . . ?
C14 C15 C16 C17 0.0(7) . . . . ?
C15 C16 C17 C18 -0.7(7) . . . . ?
C15 C16 C17 C20 -179.7(4) . . . . ?
C16 C17 C18 C19 1.1(6) . . . . ?
C20 C17 C18 C19 -179.8(4) . . . . ?
C17 C18 C19 C14 -1.0(6) . . . . ?
C15 C14 C19 C18 0.3(6) . . . . ?
C10 C14 C19 C18 -176.9(4) . . . . ?
Ni1 O5 C20 O4 -12.2(6) 2_554 . . . ?
Ni1 O5 C20 C17 167.7(2) 2_554 . . . ?
Zn1 O4 C20 O5 0.6(5) 4_564 . . . ?
Zn1 O4 C20 C17 -179.3(2) 4_564 . . . ?
C18 C17 C20 O5 -19.5(5) . . . . ?
C16 C17 C20 O5 159.5(4) . . . . ?
C18 C17 C20 O4 160.4(4) . . . . ?
C16 C17 C20 O4 -20.6(5) . . . . ?
C11 C12 C21 C22 -30.6(6) . . . . ?
C13 C12 C21 C22 151.0(4) . . . . ?
C11 C12 C21 C26 146.8(4) . . . . ?
C13 C12 C21 C26 -31.7(6) . . . . ?
C26 C21 C22 C23 -0.1(7) . . . . ?
C12 C21 C22 C23 177.4(4) . . . . ?
C21 C22 C23 C24 0.8(7) . . . . ?
C22 C23 C24 C25 -0.4(7) . . . . ?
C22 C23 C24 C27 -179.8(4) . . . . ?
C23 C24 C25 C26 -0.8(6) . . . . ?
C27 C24 C25 C26 178.6(4) . . . . ?
C24 C25 C26 C21 1.6(6) . . . . ?
C22 C21 C26 C25 -1.1(6) . . . . ?
C12 C21 C26 C25 -178.6(4) . . . . ?
Ni1 O7 C27 O6 -36.0(6) 1_655 . . . ?
Ni1 O7 C27 C24 145.8(3) 1_655 . . . ?
Zn1 O6 C27 O7 -12.4(5) 1_655 . . . ?
Zn1 O6 C27 C24 165.8(3) 1_655 . . . ?
C25 C24 C27 O7 16.1(6) . . . . ?
C23 C24 C27 O7 -164.5(4) . . . . ?
C25 C24 C27 O6 -162.3(4) . . . . ?
C23 C24 C27 O6 17.2(6) . . . . ?
C28 N1 C28 C29 3.5(8) 3 . . . ?
Ni1 N1 C28 C29 -163.8(3) . . . . ?
N1 C28 C29 C30 -1.4(7) . . . . ?
C28 C29 C30 C29 -0.8(10) . . . 3 ?
C32 N2 C31 O8 180.000(2) . . . . ?
C33 N2 C31 O8 0.000(2) . . . . ?

loop_
_platon_squeeze_void_nr
_platon_squeeze_void_average_x
_platon_squeeze_void_average_y
_platon_squeeze_void_average_z
_platon_squeeze_void_volume
_platon_squeeze_void_count_electrons
1 -0.018 0.250 0.250 2329.0 13.2
2 -0.008 -0.250 0.750 2326.3 13.6
